data_7241726
loop_
_publ_author_name
'Chen, Kai'
'Hua, Zi-Yi'
'Li, Ran'
'Peng, Yu-Ying'
'Zhu, Qiang Zhao'
'Zhao, Jiang-Lin'
'Redshaw, Carl'

_publ_section_title
;
 Assemblies of cucurbit[6]uril-based coordination complexes with
 disulfonate ligands: from discrete complexes to one- and two-dimensional
 polymers
;
_journal_issue 2
_journal_name_full CrystEngComm
_journal_page_first 465
_journal_page_last 481
_journal_paper_doi 10.1039/D0CE01456G
_journal_volume 23
_journal_year 2021
_chemical_formula_sum 'C28 H24 N12 O17 S2 Sr'
_chemical_formula_weight 952.33
_space_group_crystal_system triclinic
_space_group_IT_number 2
_space_group_name_Hall '-P 1'
_space_group_name_H-M_alt 'P -1'
_atom_sites_solution_hydrogens geom
_audit_creation_method SHELXL-2018/3
_audit_update_record
;
2020-02-27 deposited with the CCDC.	2020-11-11 downloaded from the CCDC.
;
_cell_angle_alpha 65.529(5)
_cell_angle_beta 73.674(5)
_cell_angle_gamma 86.240(5)
_cell_formula_units_Z 2
_cell_length_a 10.714(5)
_cell_length_b 14.407(5)
_cell_length_c 15.630(5)
_cell_measurement_reflns_used 4689
_cell_measurement_temperature 293(2)
_cell_measurement_theta_max 27.45
_cell_measurement_theta_min 2.45
_cell_volume 2103.8(14)
_computing_structure_refinement 'SHELXL-2018/3 (Sheldrick, 2018)'
_diffrn_ambient_temperature 293(2)
_diffrn_measured_fraction_theta_full 0.991
_diffrn_measured_fraction_theta_max 0.991
_diffrn_measurement_device_type 'CCD area detector'
_diffrn_measurement_method 'phi and omega scans'
_diffrn_radiation_type MoK\a
_diffrn_radiation_wavelength 0.71069
_diffrn_reflns_av_R_equivalents 0.0306
_diffrn_reflns_av_unetI/netI 0.0606
_diffrn_reflns_Laue_measured_fraction_full 0.991
_diffrn_reflns_Laue_measured_fraction_max 0.991
_diffrn_reflns_limit_h_max 12
_diffrn_reflns_limit_h_min -12
_diffrn_reflns_limit_k_max 17
_diffrn_reflns_limit_k_min -16
_diffrn_reflns_limit_l_max 18
_diffrn_reflns_limit_l_min -11
_diffrn_reflns_number 11786
_diffrn_reflns_point_group_measured_fraction_full 0.991
_diffrn_reflns_point_group_measured_fraction_max 0.991
_diffrn_reflns_theta_full 24.999
_diffrn_reflns_theta_max 24.999
_diffrn_reflns_theta_min 1.491
_exptl_absorpt_coefficient_mu 1.463
_exptl_crystal_colour yellow
_exptl_crystal_density_diffrn 1.503
_exptl_crystal_description lump
_exptl_crystal_F_000 964
_exptl_crystal_size_max 0.300
_exptl_crystal_size_mid 0.200
_exptl_crystal_size_min 0.200
_refine_diff_density_max 1.060
_refine_diff_density_min -0.604
_refine_diff_density_rms 0.071
_refine_ls_extinction_method none
_refine_ls_goodness_of_fit_ref 1.024
_refine_ls_hydrogen_treatment constr
_refine_ls_matrix_type full
_refine_ls_number_parameters 541
_refine_ls_number_reflns 7352
_refine_ls_number_restraints 0
_refine_ls_restrained_S_all 1.024
_refine_ls_R_factor_all 0.0559
_refine_ls_R_factor_gt 0.0437
_refine_ls_shift/su_max 0.001
_refine_ls_shift/su_mean 0.000
_refine_ls_structure_factor_coef Fsqd
_refine_ls_weighting_details 'w=1/[\s^2^(Fo^2^)+(0.0720P)^2^] where P=(Fo^2^+2Fc^2^)/3'
_refine_ls_weighting_scheme calc
_refine_ls_wR_factor_gt 0.1189
_refine_ls_wR_factor_ref 0.1247
_reflns_Friedel_coverage 0.000
_reflns_number_gt 5822
_reflns_number_total 7352
_reflns_threshold_expression 'I > 2\s(I)'
_cod_data_source_file d0ce01456g2.cif
_cod_data_source_block shelx_CCDC1
_cod_depositor_comments 'Adding full bibliography for 7241725--7241733.cif.'
_cod_database_code 7241726
_shelx_shelxl_version_number 2018/3
_shelx_space_group_comment
;
The symmetry employed for this shelxl refinement is uniquely defined
by the following loop, which should always be used as a source of
symmetry information in preference to the above space-group names.
They are only intended as comments.
;
_shelx_estimated_absorpt_t_min 0.668
_shelx_estimated_absorpt_t_max 0.758
_platon_squeeze_void_probe_radius 1.20

loop_
_space_group_symop_operation_xyz
'x, y, z'
'-x, -y, -z'

loop_
_atom_site_label
_atom_site_type_symbol
_atom_site_fract_x
_atom_site_fract_y
_atom_site_fract_z
_atom_site_U_iso_or_equiv
_atom_site_adp_type
_atom_site_occupancy
_atom_site_site_symmetry_order
_atom_site_calc_flag
_atom_site_refinement_flags_posn
_atom_site_refinement_flags_adp
_atom_site_refinement_flags_occupancy
_atom_site_disorder_assembly
_atom_site_disorder_group
Sr1 Sr 1.03151(3) 0.16898(2) 0.05748(2) 0.02940(12) Uani 1 1 d . . . . .
O1 O 0.6583(2) -0.0451(2) 0.2663(2) 0.0509(7) Uani 1 1 d . . . . .
O2 O 0.7937(2) 0.17707(19) 0.04988(19) 0.0382(6) Uani 1 1 d . . . . .
O3 O 0.8853(2) 0.15932(18) -0.17067(18) 0.0353(6) Uani 1 1 d . . . . .
O4 O 0.1282(2) 0.05869(18) 0.19711(18) 0.0355(6) Uani 1 1 d . . . . .
O5 O 0.2538(2) 0.26096(19) -0.00030(18) 0.0375(6) Uani 1 1 d . . . . .
O6 O 0.3584(2) 0.2658(2) -0.2454(2) 0.0462(7) Uani 1 1 d . . . . .
O7 O 0.9227(4) 0.2290(3) 0.1895(2) 0.0783(11) Uani 1 1 d . . . . .
O8 O 0.9782(4) 0.3304(3) 0.2643(3) 0.0780(10) Uani 1 1 d . . . . .
O9 O 0.7595(3) 0.2687(3) 0.3037(3) 0.0857(12) Uani 1 1 d . . . . .
O10 O 0.8116(4) 0.6756(4) 0.5502(4) 0.1037(15) Uani 1 1 d . . . . .
O11 O 0.6297(5) 0.7514(3) 0.6056(5) 0.138(2) Uani 1 1 d . . . . .
O12 O 0.6776(7) 0.5951(4) 0.7116(3) 0.165(3) Uani 1 1 d . . . . .
O1W O 0.9058(2) -0.00871(19) 0.1525(2) 0.0442(6) Uani 1 1 d . . . . .
O2W O 1.0962(3) 0.2345(2) -0.1299(2) 0.0495(7) Uani 1 1 d . . . . .
O3W O 1.1712(3) 0.0355(2) 0.0036(2) 0.0551(8) Uani 1 1 d . . . . .
O4W O 0.9982(4) 0.3671(3) -0.0159(3) 0.0919(12) Uani 1 1 d . . . . .
O5W O 0.1598(3) 0.2238(3) 0.6599(3) 0.0799(11) Uani 1 1 d . . . . .
S1 S 0.89406(10) 0.25045(9) 0.27420(9) 0.0494(3) Uani 1 1 d . . . . .
S2 S 0.68128(10) 0.65776(7) 0.61569(8) 0.0454(3) Uani 1 1 d . . . . .
N1 N 0.4403(3) -0.0923(2) 0.3333(2) 0.0335(7) Uani 1 1 d . . . . .
N2 N 0.5021(3) 0.0714(2) 0.2656(2) 0.0329(7) Uani 1 1 d . . . . .
N3 N 0.2239(3) -0.0504(2) 0.3136(2) 0.0308(6) Uani 1 1 d . . . . .
N4 N 0.2854(3) 0.1128(2) 0.2444(2) 0.0308(6) Uani 1 1 d . . . . .
N5 N 0.5934(3) 0.2222(2) 0.1188(2) 0.0318(6) Uani 1 1 d . . . . .
N6 N 0.6833(2) 0.3032(2) -0.0402(2) 0.0298(6) Uani 1 1 d . . . . .
N7 N 0.3768(2) 0.2637(2) 0.0981(2) 0.0310(6) Uani 1 1 d . . . . .
N8 N 0.4644(2) 0.3296(2) -0.0624(2) 0.0312(6) Uani 1 1 d . . . . .
N9 N 0.7451(3) 0.2892(2) -0.1950(2) 0.0298(6) Uani 1 1 d . . . . .
N10 N 0.7796(3) 0.2066(2) -0.2906(2) 0.0308(6) Uani 1 1 d . . . . .
N11 N 0.5332(3) 0.3313(2) -0.2250(2) 0.0337(7) Uani 1 1 d . . . . .
N12 N 0.5712(3) 0.2560(2) -0.3264(2) 0.0342(7) Uani 1 1 d . . . . .
C1 C 0.5453(3) -0.0240(3) 0.2860(3) 0.0357(8) Uani 1 1 d . . . . .
C2 C 0.3211(3) -0.0448(3) 0.3592(2) 0.0310(8) Uani 1 1 d . . . . .
H2 H 0.285323 -0.069629 0.430369 0.037 Uiso 1 1 calc R U . . .
C3 C 0.3636(3) 0.0692(3) 0.3116(2) 0.0303(7) Uani 1 1 d . . . . .
H3 H 0.346441 0.098181 0.360204 0.036 Uiso 1 1 calc R U . . .
C4 C 0.2057(3) 0.0417(3) 0.2465(2) 0.0291(7) Uani 1 1 d . . . . .
C5 C 0.5888(3) 0.1623(3) 0.2202(3) 0.0357(8) Uani 1 1 d . . . . .
H5A H 0.560408 0.204324 0.256339 0.043 Uiso 1 1 calc R U . . .
H5B H 0.675864 0.142340 0.224292 0.043 Uiso 1 1 calc R U . . .
C6 C 0.2787(3) 0.2211(3) 0.1901(3) 0.0313(8) Uani 1 1 d . . . . .
H6A H 0.193659 0.233747 0.178289 0.038 Uiso 1 1 calc R U . . .
H6B H 0.286758 0.256132 0.229709 0.038 Uiso 1 1 calc R U . . .
C7 C 0.6997(3) 0.2292(2) 0.0430(3) 0.0272(7) Uani 1 1 d . . . . .
C8 C 0.5046(3) 0.3011(3) 0.0872(3) 0.0300(8) Uani 1 1 d . . . . .
H8 H 0.499681 0.349533 0.117112 0.036 Uiso 1 1 calc R U . . .
C9 C 0.5627(3) 0.3531(2) -0.0250(3) 0.0291(7) Uani 1 1 d . . . . .
H9 H 0.578123 0.426969 -0.048254 0.035 Uiso 1 1 calc R U . . .
C10 C 0.3548(3) 0.2816(2) 0.0108(3) 0.0295(7) Uani 1 1 d . . . . .
C11 C 0.7782(3) 0.3310(3) -0.1343(3) 0.0330(8) Uani 1 1 d . . . . .
H11A H 0.786963 0.404904 -0.168537 0.040 Uiso 1 1 calc R U . . .
H11B H 0.862010 0.307510 -0.124283 0.040 Uiso 1 1 calc R U . . .
C12 C 0.4628(3) 0.3811(3) -0.1641(3) 0.0346(8) Uani 1 1 d . . . . .
H12A H 0.373064 0.385545 -0.166545 0.041 Uiso 1 1 calc R U . . .
H12B H 0.500212 0.450262 -0.190785 0.041 Uiso 1 1 calc R U . . .
C13 C 0.8110(3) 0.2125(2) -0.2139(2) 0.0279(7) Uani 1 1 d . . . . .
C14 C 0.6741(3) 0.3436(3) -0.2654(3) 0.0313(8) Uani 1 1 d . . . . .
H14 H 0.704261 0.415775 -0.301860 0.038 Uiso 1 1 calc R U . . .
C15 C 0.6999(3) 0.2870(3) -0.3331(3) 0.0308(7) Uani 1 1 d . . . . .
H15 H 0.746119 0.332197 -0.400560 0.037 Uiso 1 1 calc R U . . .
C16 C 0.4754(3) 0.2818(3) -0.2628(3) 0.0349(8) Uani 1 1 d . . . . .
C17 C 0.8490(3) 0.1433(3) -0.3375(3) 0.0300(7) Uani 1 1 d . . . . .
H17A H 0.929173 0.125230 -0.318827 0.036 Uiso 1 1 calc R U . . .
H17B H 0.872232 0.182677 -0.407902 0.036 Uiso 1 1 calc R U . . .
C18 C 0.5443(3) 0.2009(3) -0.3784(3) 0.0353(8) Uani 1 1 d . . . . .
H18A H 0.602132 0.228662 -0.444502 0.042 Uiso 1 1 calc R U . . .
H18B H 0.455676 0.211644 -0.383049 0.042 Uiso 1 1 calc R U . . .
C19 C 0.9237(3) 0.1379(3) 0.3665(3) 0.0429(9) Uani 1 1 d . . . . .
C20 C 1.0094(4) 0.1374(3) 0.4161(3) 0.0439(10) Uani 1 1 d . . . . .
H20 H 1.052680 0.198301 0.401584 0.053 Uiso 1 1 calc R U . . .
C21 C 1.0341(3) 0.0456(3) 0.4896(3) 0.0387(9) Uani 1 1 d . . . . .
C22 C 0.8547(4) 0.0456(3) 0.3885(3) 0.0486(11) Uani 1 1 d . . . . .
H22 H 0.795138 0.046430 0.354922 0.058 Uiso 1 1 calc R U . . .
C23 C 0.8767(4) -0.0434(3) 0.4589(3) 0.0462(10) Uani 1 1 d . . . . .
H23 H 0.831981 -0.103550 0.473130 0.055 Uiso 1 1 calc R U . . .
C24 C 0.5858(4) 0.5954(2) 0.5762(3) 0.0347(8) Uani 1 1 d . . . . .
C25 C 0.6443(3) 0.5528(3) 0.5129(3) 0.0352(8) Uani 1 1 d . . . . .
H25 H 0.734716 0.556414 0.490140 0.042 Uiso 1 1 calc R U . . .
C26 C 0.5690(3) 0.5031(2) 0.4815(3) 0.0312(8) Uani 1 1 d . . . . .
C27 C 0.4495(4) 0.5888(3) 0.6137(3) 0.0389(9) Uani 1 1 d . . . . .
H27 H 0.410554 0.616694 0.658135 0.047 Uiso 1 1 calc R U . . .
C28 C 0.3753(4) 0.5413(3) 0.5845(3) 0.0387(9) Uani 1 1 d . . . . .
H28 H 0.285111 0.537986 0.608832 0.046 Uiso 1 1 calc R U . . .

loop_
_atom_site_aniso_label
_atom_site_aniso_U_11
_atom_site_aniso_U_22
_atom_site_aniso_U_33
_atom_site_aniso_U_23
_atom_site_aniso_U_13
_atom_site_aniso_U_12
Sr1 0.02186(17) 0.03193(19) 0.0380(2) -0.01633(15) -0.01146(14) 0.00469(12)
O1 0.0247(13) 0.0518(16) 0.0641(19) -0.0167(15) -0.0066(13) 0.0059(12)
O2 0.0242(12) 0.0475(15) 0.0483(16) -0.0241(13) -0.0139(11) 0.0119(11)
O3 0.0289(12) 0.0357(13) 0.0438(15) -0.0161(12) -0.0161(12) 0.0093(10)
O4 0.0304(12) 0.0429(14) 0.0413(15) -0.0192(12) -0.0204(11) 0.0069(10)
O5 0.0226(12) 0.0480(15) 0.0410(15) -0.0163(12) -0.0098(11) -0.0024(11)
O6 0.0222(13) 0.0650(18) 0.0495(17) -0.0236(15) -0.0070(12) 0.0024(12)
O7 0.111(3) 0.089(2) 0.062(2) -0.051(2) -0.045(2) 0.058(2)
O8 0.083(2) 0.062(2) 0.095(3) -0.023(2) -0.045(2) -0.0084(18)
O9 0.0507(19) 0.094(3) 0.137(4) -0.077(3) -0.024(2) 0.0324(18)
O10 0.057(2) 0.164(4) 0.141(4) -0.109(4) -0.028(2) -0.002(2)
O11 0.122(4) 0.069(3) 0.295(7) -0.106(4) -0.124(4) 0.027(2)
O12 0.289(8) 0.138(4) 0.068(3) -0.007(3) -0.070(4) -0.135(5)
O1W 0.0339(13) 0.0387(14) 0.0560(17) -0.0154(13) -0.0130(13) 0.0028(11)
O2W 0.0389(15) 0.0647(18) 0.0471(17) -0.0239(15) -0.0139(13) 0.0031(13)
O3W 0.0646(19) 0.0468(16) 0.0517(18) -0.0222(15) -0.0132(15) 0.0171(14)
O4W 0.102(3) 0.053(2) 0.131(4) -0.036(2) -0.055(3) 0.0289(19)
O5W 0.0542(19) 0.095(3) 0.073(2) -0.019(2) -0.0166(18) 0.0047(18)
S1 0.0430(6) 0.0607(7) 0.0632(7) -0.0435(6) -0.0178(5) 0.0156(5)
S2 0.0551(6) 0.0369(5) 0.0515(6) -0.0245(5) -0.0147(5) -0.0034(4)
N1 0.0234(14) 0.0383(16) 0.0343(17) -0.0109(14) -0.0079(13) 0.0025(12)
N2 0.0217(14) 0.0405(17) 0.0349(17) -0.0134(14) -0.0085(12) 0.0013(12)
N3 0.0255(14) 0.0358(16) 0.0326(16) -0.0136(14) -0.0115(12) 0.0031(12)
N4 0.0257(14) 0.0355(16) 0.0363(17) -0.0167(14) -0.0137(13) 0.0034(12)
N5 0.0237(14) 0.0358(15) 0.0347(17) -0.0134(14) -0.0090(13) 0.0040(12)
N6 0.0193(13) 0.0362(16) 0.0353(17) -0.0177(14) -0.0059(12) 0.0047(11)
N7 0.0197(13) 0.0426(17) 0.0348(17) -0.0207(14) -0.0061(12) 0.0010(12)
N8 0.0203(13) 0.0337(15) 0.0346(17) -0.0101(13) -0.0067(12) 0.0023(11)
N9 0.0249(14) 0.0331(15) 0.0330(16) -0.0141(13) -0.0108(12) 0.0072(12)
N10 0.0248(14) 0.0364(16) 0.0315(16) -0.0141(13) -0.0096(12) 0.0088(12)
N11 0.0219(14) 0.0382(16) 0.0357(17) -0.0124(14) -0.0063(13) 0.0079(12)
N12 0.0225(14) 0.0426(17) 0.0385(17) -0.0180(14) -0.0089(13) 0.0044(12)
C1 0.0287(19) 0.046(2) 0.032(2) -0.0148(17) -0.0099(16) 0.0013(16)
C2 0.0267(17) 0.044(2) 0.0208(17) -0.0140(16) -0.0042(14) 0.0021(15)
C3 0.0246(16) 0.044(2) 0.0258(18) -0.0189(16) -0.0055(14) 0.0031(14)
C4 0.0214(16) 0.0375(19) 0.0318(19) -0.0211(16) -0.0022(15) 0.0029(14)
C5 0.0262(17) 0.047(2) 0.039(2) -0.0197(18) -0.0134(16) -0.0004(15)
C6 0.0239(16) 0.0341(18) 0.037(2) -0.0182(16) -0.0049(15) 0.0055(14)
C7 0.0220(16) 0.0270(17) 0.0362(19) -0.0143(15) -0.0111(15) -0.0006(13)
C8 0.0231(16) 0.0326(18) 0.043(2) -0.0246(16) -0.0084(15) 0.0037(14)
C9 0.0244(16) 0.0223(16) 0.042(2) -0.0157(15) -0.0073(15) 0.0031(13)
C10 0.0216(17) 0.0279(17) 0.039(2) -0.0162(16) -0.0065(15) 0.0054(13)
C11 0.0201(16) 0.0357(19) 0.040(2) -0.0154(17) -0.0035(15) -0.0027(14)
C12 0.0286(18) 0.0331(18) 0.037(2) -0.0108(16) -0.0100(16) 0.0119(14)
C13 0.0202(16) 0.0285(17) 0.0296(18) -0.0088(15) -0.0037(14) 0.0001(13)
C14 0.0226(16) 0.0302(17) 0.0341(19) -0.0088(15) -0.0051(15) 0.0025(13)
C15 0.0240(16) 0.0324(18) 0.0269(18) -0.0048(15) -0.0056(14) 0.0033(14)
C16 0.0280(19) 0.0367(19) 0.033(2) -0.0065(16) -0.0114(16) 0.0063(15)
C17 0.0204(16) 0.0351(18) 0.0328(19) -0.0145(16) -0.0038(14) 0.0005(13)
C18 0.0290(18) 0.045(2) 0.0299(19) -0.0086(17) -0.0157(15) 0.0055(15)
C19 0.0320(19) 0.061(2) 0.044(2) -0.035(2) -0.0022(17) 0.0006(17)
C20 0.036(2) 0.057(2) 0.044(2) -0.033(2) 0.0024(18) -0.0083(18)
C21 0.0287(19) 0.055(2) 0.039(2) -0.032(2) 0.0018(16) -0.0054(16)
C22 0.041(2) 0.068(3) 0.049(3) -0.037(2) -0.008(2) -0.007(2)
C23 0.035(2) 0.064(3) 0.051(3) -0.039(2) -0.0033(19) -0.0092(19)
C24 0.042(2) 0.0262(17) 0.036(2) -0.0127(16) -0.0119(17) 0.0051(15)
C25 0.0302(18) 0.0343(19) 0.040(2) -0.0157(17) -0.0067(16) 0.0010(15)
C26 0.0339(18) 0.0256(17) 0.0336(19) -0.0133(15) -0.0073(15) 0.0029(14)
C27 0.045(2) 0.037(2) 0.036(2) -0.0208(18) -0.0064(18) 0.0062(17)
C28 0.0320(19) 0.042(2) 0.041(2) -0.0214(18) -0.0014(16) 0.0050(16)

loop_
_atom_type_symbol
_atom_type_description
_atom_type_scat_dispersion_real
_atom_type_scat_dispersion_imag
_atom_type_scat_source
C C 0.0033 0.0016 'International Tables Vol C Tables 4.2.6.8 and 6.1.1.4'
H H 0.0000 0.0000 'International Tables Vol C Tables 4.2.6.8 and 6.1.1.4'
N N 0.0061 0.0033 'International Tables Vol C Tables 4.2.6.8 and 6.1.1.4'
O O 0.0106 0.0060 'International Tables Vol C Tables 4.2.6.8 and 6.1.1.4'
S S 0.1246 0.1234 'International Tables Vol C Tables 4.2.6.8 and 6.1.1.4'
Sr Sr -1.5307 3.2498 'International Tables Vol C Tables 4.2.6.8 and 6.1.1.4'

loop_
_geom_angle_atom_site_label_1
_geom_angle_atom_site_label_2
_geom_angle_atom_site_label_3
_geom_angle
_geom_angle_site_symmetry_1
_geom_angle_site_symmetry_3
_geom_angle_publ_flag
O7 Sr1 O5 98.74(11) . 1_655 ?
O7 Sr1 O4 77.35(9) . 1_655 ?
O5 Sr1 O4 79.15(8) 1_655 1_655 ?
O7 Sr1 O2W 139.82(10) . . ?
O5 Sr1 O2W 75.32(8) 1_655 . ?
O4 Sr1 O2W 137.27(8) 1_655 . ?
O7 Sr1 O2 78.55(10) . . ?
O5 Sr1 O2 147.97(8) 1_655 . ?
O4 Sr1 O2 129.87(8) 1_655 . ?
O2W Sr1 O2 86.30(8) . . ?
O7 Sr1 O1W 93.36(12) . . ?
O5 Sr1 O1W 144.11(8) 1_655 . ?
O4 Sr1 O1W 70.72(8) 1_655 . ?
O2W Sr1 O1W 114.91(9) . . ?
O2 Sr1 O1W 67.59(8) . . ?
O7 Sr1 O3W 149.60(10) . . ?
O5 Sr1 O3W 82.08(9) 1_655 . ?
O4 Sr1 O3W 72.95(9) 1_655 . ?
O2W Sr1 O3W 70.06(9) . . ?
O2 Sr1 O3W 116.28(9) . . ?
O1W Sr1 O3W 70.94(9) . . ?
O7 Sr1 O4W 68.17(13) . . ?
O5 Sr1 O4W 72.58(11) 1_655 . ?
O4 Sr1 O4W 130.57(11) 1_655 . ?
O2W Sr1 O4W 72.24(12) . . ?
O2 Sr1 O4W 76.96(10) . . ?
O1W Sr1 O4W 142.80(11) . . ?
O3W Sr1 O4W 138.70(12) . . ?
C7 O2 Sr1 146.0(2) . . ?
C4 O4 Sr1 154.0(2) . 1_455 ?
C10 O5 Sr1 154.1(2) . 1_455 ?
S1 O7 Sr1 162.9(2) . . ?
O9 S1 O7 110.9(2) . . ?
O9 S1 O8 112.3(2) . . ?
O7 S1 O8 113.8(3) . . ?
O9 S1 C19 107.6(2) . . ?
O7 S1 C19 104.79(19) . . ?
O8 S1 C19 106.9(2) . . ?
O12 S2 O11 112.6(4) . . ?
O12 S2 O10 112.4(4) . . ?
O11 S2 O10 108.7(3) . . ?
O12 S2 C24 108.0(2) . . ?
O11 S2 C24 107.7(2) . . ?
O10 S2 C24 107.17(19) . . ?
C1 N1 C2 112.3(3) . . ?
C1 N1 C18 121.3(3) . 2_655 ?
C2 N1 C18 123.5(3) . 2_655 ?
C1 N2 C5 123.0(3) . . ?
C1 N2 C3 111.9(3) . . ?
C5 N2 C3 124.0(3) . . ?
C4 N3 C2 112.4(3) . . ?
C4 N3 C17 123.1(3) . 2_655 ?
C2 N3 C17 124.4(3) . 2_655 ?
C4 N4 C3 112.7(3) . . ?
C4 N4 C6 122.7(3) . . ?
C3 N4 C6 124.1(3) . . ?
C7 N5 C5 122.8(3) . . ?
C7 N5 C8 111.5(3) . . ?
C5 N5 C8 123.7(3) . . ?
C7 N6 C11 123.2(3) . . ?
C7 N6 C9 113.1(3) . . ?
C11 N6 C9 123.7(3) . . ?
C10 N7 C6 123.3(3) . . ?
C10 N7 C8 113.0(3) . . ?
C6 N7 C8 123.5(3) . . ?
C10 N8 C12 121.7(3) . . ?
C10 N8 C9 111.8(3) . . ?
C12 N8 C9 123.2(3) . . ?
C13 N9 C11 122.0(3) . . ?
C13 N9 C14 111.9(3) . . ?
C11 N9 C14 123.0(3) . . ?
C13 N10 C15 112.8(3) . . ?
C13 N10 C17 121.2(3) . . ?
C15 N10 C17 124.0(3) . . ?
C16 N11 C12 124.0(3) . . ?
C16 N11 C14 112.7(3) . . ?
C12 N11 C14 122.5(3) . . ?
C16 N12 C18 122.6(3) . . ?
C16 N12 C15 113.0(3) . . ?
C18 N12 C15 124.4(3) . . ?
O1 C1 N2 125.9(3) . . ?
O1 C1 N1 125.7(3) . . ?
N2 C1 N1 108.4(3) . . ?
N3 C2 N1 114.6(3) . . ?
N3 C2 C3 103.7(3) . . ?
N1 C2 C3 103.2(3) . . ?
N4 C3 N2 114.8(3) . . ?
N4 C3 C2 102.9(3) . . ?
N2 C3 C2 103.6(3) . . ?
O4 C4 N3 125.9(3) . . ?
O4 C4 N4 125.9(3) . . ?
N3 C4 N4 108.2(3) . . ?
N5 C5 N2 113.1(3) . . ?
N7 C6 N4 114.0(3) . . ?
O2 C7 N6 125.8(3) . . ?
O2 C7 N5 125.5(3) . . ?
N6 C7 N5 108.7(3) . . ?
N7 C8 N5 114.6(3) . . ?
N7 C8 C9 102.8(3) . . ?
N5 C8 C9 103.7(2) . . ?
N6 C9 N8 115.1(3) . . ?
N6 C9 C8 102.6(3) . . ?
N8 C9 C8 103.7(2) . . ?
O5 C10 N8 125.7(3) . . ?
O5 C10 N7 126.0(3) . . ?
N8 C10 N7 108.3(3) . . ?
N9 C11 N6 113.5(3) . . ?
N11 C12 N8 114.0(3) . . ?
O3 C13 N9 125.9(3) . . ?
O3 C13 N10 126.0(3) . . ?
N9 C13 N10 108.1(3) . . ?
N9 C14 N11 114.3(3) . . ?
N9 C14 C15 104.0(3) . . ?
N11 C14 C15 102.9(3) . . ?
N10 C15 N12 116.3(3) . . ?
N10 C15 C14 102.8(3) . . ?
N12 C15 C14 103.4(3) . . ?
O6 C16 N11 126.3(3) . . ?
O6 C16 N12 125.8(3) . . ?
N11 C16 N12 107.9(3) . . ?
N10 C17 N3 114.0(3) . 2_655 ?
N12 C18 N1 113.9(3) . 2_655 ?
C20 C19 C22 120.5(4) . . ?
C20 C19 S1 121.5(3) . . ?
C22 C19 S1 118.0(3) . . ?
C19 C20 C21 121.0(4) . . ?
C23 C21 C20 121.9(4) 2_756 . ?
C23 C21 C21 120.1(5) 2_756 2_756 ?
C20 C21 C21 118.0(4) . 2_756 ?
C23 C22 C19 119.5(4) . . ?
C22 C23 C21 120.8(4) . 2_756 ?
C25 C24 C27 120.9(3) . . ?
C25 C24 S2 120.4(3) . . ?
C27 C24 S2 118.7(3) . . ?
C24 C25 C26 120.6(3) . . ?
C28 C26 C25 122.8(3) 2_666 . ?
C28 C26 C26 118.5(4) 2_666 2_666 ?
C25 C26 C26 118.7(4) . 2_666 ?
C28 C27 C24 119.5(3) . . ?
C27 C28 C26 121.8(3) . 2_666 ?

loop_
_geom_bond_atom_site_label_1
_geom_bond_atom_site_label_2
_geom_bond_distance
_geom_bond_site_symmetry_2
_geom_bond_publ_flag
Sr1 O7 2.522(3) . ?
Sr1 O5 2.541(2) 1_655 ?
Sr1 O4 2.558(2) 1_655 ?
Sr1 O2W 2.570(3) . ?
Sr1 O2 2.577(3) . ?
Sr1 O1W 2.598(3) . ?
Sr1 O3W 2.627(3) . ?
Sr1 O4W 2.641(3) . ?
O1 C1 1.213(4) . ?
O2 C7 1.218(4) . ?
O3 C13 1.213(4) . ?
O4 C4 1.233(4) . ?
O5 C10 1.217(4) . ?
O6 C16 1.221(4) . ?
O7 S1 1.428(3) . ?
O8 S1 1.440(3) . ?
O9 S1 1.427(3) . ?
O10 S2 1.445(4) . ?
O11 S2 1.387(4) . ?
O12 S2 1.383(5) . ?
S1 C19 1.750(5) . ?
S2 C24 1.780(4) . ?
N1 C1 1.362(4) . ?
N1 C2 1.445(4) . ?
N1 C18 1.445(4) 2_655 ?
N2 C1 1.357(5) . ?
N2 C5 1.449(4) . ?
N2 C3 1.452(4) . ?
N3 C4 1.351(4) . ?
N3 C2 1.441(4) . ?
N3 C17 1.448(4) 2_655 ?
N4 C4 1.361(4) . ?
N4 C3 1.441(4) . ?
N4 C6 1.444(4) . ?
N5 C7 1.368(4) . ?
N5 C5 1.445(5) . ?
N5 C8 1.448(4) . ?
N6 C7 1.347(4) . ?
N6 C11 1.443(4) . ?
N6 C9 1.446(4) . ?
N7 C10 1.366(5) . ?
N7 C6 1.432(4) . ?
N7 C8 1.444(4) . ?
N8 C10 1.364(4) . ?
N8 C12 1.453(4) . ?
N8 C9 1.457(4) . ?
N9 C13 1.363(4) . ?
N9 C11 1.442(4) . ?
N9 C14 1.443(4) . ?
N10 C13 1.368(4) . ?
N10 C15 1.437(4) . ?
N10 C17 1.443(4) . ?
N11 C16 1.361(5) . ?
N11 C12 1.444(4) . ?
N11 C14 1.454(4) . ?
N12 C16 1.365(4) . ?
N12 C18 1.439(5) . ?
N12 C15 1.440(4) . ?
C2 C3 1.533(5) . ?
C8 C9 1.544(5) . ?
C14 C15 1.543(5) . ?
C19 C20 1.356(6) . ?
C19 C22 1.428(6) . ?
C20 C21 1.416(6) . ?
C21 C23 1.403(6) 2_756 ?
C21 C21 1.417(7) 2_756 ?
C22 C23 1.359(6) . ?
C24 C25 1.362(5) . ?
C24 C27 1.405(5) . ?
C25 C26 1.412(5) . ?
C26 C28 1.407(5) 2_666 ?
C26 C26 1.422(7) 2_666 ?
C27 C28 1.358(5) . ?

loop_
_geom_torsion_atom_site_label_1
_geom_torsion_atom_site_label_2
_geom_torsion_atom_site_label_3
_geom_torsion_atom_site_label_4
_geom_torsion
_geom_torsion_site_symmetry_1
_geom_torsion_site_symmetry_2
_geom_torsion_site_symmetry_3
_geom_torsion_site_symmetry_4
_geom_torsion_publ_flag
Sr1 O7 S1 O9 -160.7(8) . . . . ?
Sr1 O7 S1 O8 71.5(9) . . . . ?
Sr1 O7 S1 C19 -44.9(9) . . . . ?
C5 N2 C1 O1 -2.8(6) . . . . ?
C3 N2 C1 O1 -171.5(4) . . . . ?
C5 N2 C1 N1 176.6(3) . . . . ?
C3 N2 C1 N1 7.9(4) . . . . ?
C2 N1 C1 O1 171.0(4) . . . . ?
C18 N1 C1 O1 9.5(6) 2_655 . . . ?
C2 N1 C1 N2 -8.5(4) . . . . ?
C18 N1 C1 N2 -169.9(3) 2_655 . . . ?
C4 N3 C2 N1 -110.7(3) . . . . ?
C17 N3 C2 N1 70.5(4) 2_655 . . . ?
C4 N3 C2 C3 1.0(3) . . . . ?
C17 N3 C2 C3 -177.7(3) 2_655 . . . ?
C1 N1 C2 N3 117.6(3) . . . . ?
C18 N1 C2 N3 -81.5(4) 2_655 . . . ?
C1 N1 C2 C3 5.5(4) . . . . ?
C18 N1 C2 C3 166.5(3) 2_655 . . . ?
C4 N4 C3 N2 111.8(3) . . . . ?
C6 N4 C3 N2 -75.9(4) . . . . ?
C4 N4 C3 C2 0.0(3) . . . . ?
C6 N4 C3 C2 172.3(3) . . . . ?
C1 N2 C3 N4 -115.8(3) . . . . ?
C5 N2 C3 N4 75.7(4) . . . . ?
C1 N2 C3 C2 -4.4(4) . . . . ?
C5 N2 C3 C2 -172.9(3) . . . . ?
N3 C2 C3 N4 -0.6(3) . . . . ?
N1 C2 C3 N4 119.3(3) . . . . ?
N3 C2 C3 N2 -120.5(3) . . . . ?
N1 C2 C3 N2 -0.7(3) . . . . ?
Sr1 O4 C4 N3 -168.0(3) 1_455 . . . ?
Sr1 O4 C4 N4 13.6(7) 1_455 . . . ?
C2 N3 C4 O4 -179.7(3) . . . . ?
C17 N3 C4 O4 -0.9(5) 2_655 . . . ?
C2 N3 C4 N4 -1.1(4) . . . . ?
C17 N3 C4 N4 177.7(3) 2_655 . . . ?
C3 N4 C4 O4 179.3(3) . . . . ?
C6 N4 C4 O4 6.9(5) . . . . ?
C3 N4 C4 N3 0.7(4) . . . . ?
C6 N4 C4 N3 -171.7(3) . . . . ?
C7 N5 C5 N2 -109.2(3) . . . . ?
C8 N5 C5 N2 88.0(4) . . . . ?
C1 N2 C5 N5 105.8(4) . . . . ?
C3 N2 C5 N5 -86.9(4) . . . . ?
C10 N7 C6 N4 98.6(4) . . . . ?
C8 N7 C6 N4 -87.6(4) . . . . ?
C4 N4 C6 N7 -100.6(4) . . . . ?
C3 N4 C6 N7 87.8(4) . . . . ?
Sr1 O2 C7 N6 78.5(5) . . . . ?
Sr1 O2 C7 N5 -101.3(4) . . . . ?
C11 N6 C7 O2 -0.2(5) . . . . ?
C9 N6 C7 O2 -178.9(3) . . . . ?
C11 N6 C7 N5 179.6(3) . . . . ?
C9 N6 C7 N5 0.9(4) . . . . ?
C5 N5 C7 O2 10.2(5) . . . . ?
C8 N5 C7 O2 174.9(3) . . . . ?
C5 N5 C7 N6 -169.6(3) . . . . ?
C8 N5 C7 N6 -5.0(4) . . . . ?
C10 N7 C8 N5 -109.0(3) . . . . ?
C6 N7 C8 N5 76.7(4) . . . . ?
C10 N7 C8 C9 2.9(3) . . . . ?
C6 N7 C8 C9 -171.4(3) . . . . ?
C7 N5 C8 N7 117.9(3) . . . . ?
C5 N5 C8 N7 -77.6(4) . . . . ?
C7 N5 C8 C9 6.6(3) . . . . ?
C5 N5 C8 C9 171.1(3) . . . . ?
C7 N6 C9 N8 -108.8(3) . . . . ?
C11 N6 C9 N8 72.6(4) . . . . ?
C7 N6 C9 C8 3.1(3) . . . . ?
C11 N6 C9 C8 -175.6(3) . . . . ?
C10 N8 C9 N6 117.4(3) . . . . ?
C12 N8 C9 N6 -82.9(4) . . . . ?
C10 N8 C9 C8 6.2(3) . . . . ?
C12 N8 C9 C8 166.0(3) . . . . ?
N7 C8 C9 N6 -125.3(3) . . . . ?
N5 C8 C9 N6 -5.5(3) . . . . ?
N7 C8 C9 N8 -5.2(3) . . . . ?
N5 C8 C9 N8 114.5(3) . . . . ?
Sr1 O5 C10 N8 164.7(3) 1_455 . . . ?
Sr1 O5 C10 N7 -17.6(7) 1_455 . . . ?
C12 N8 C10 O5 13.4(5) . . . . ?
C9 N8 C10 O5 173.5(3) . . . . ?
C12 N8 C10 N7 -164.7(3) . . . . ?
C9 N8 C10 N7 -4.7(4) . . . . ?
C6 N7 C10 O5 -2.9(5) . . . . ?
C8 N7 C10 O5 -177.2(3) . . . . ?
C6 N7 C10 N8 175.2(3) . . . . ?
C8 N7 C10 N8 0.9(4) . . . . ?
C13 N9 C11 N6 -108.5(3) . . . . ?
C14 N9 C11 N6 92.8(4) . . . . ?
C7 N6 C11 N9 101.4(4) . . . . ?
C9 N6 C11 N9 -80.1(4) . . . . ?
C16 N11 C12 N8 109.8(4) . . . . ?
C14 N11 C12 N8 -80.8(4) . . . . ?
C10 N8 C12 N11 -110.9(3) . . . . ?
C9 N8 C12 N11 91.3(4) . . . . ?
C11 N9 C13 O3 13.9(5) . . . . ?
C14 N9 C13 O3 174.7(3) . . . . ?
C11 N9 C13 N10 -165.5(3) . . . . ?
C14 N9 C13 N10 -4.8(4) . . . . ?
C15 N10 C13 O3 -173.6(3) . . . . ?
C17 N10 C13 O3 -9.1(5) . . . . ?
C15 N10 C13 N9 5.8(4) . . . . ?
C17 N10 C13 N9 170.3(3) . . . . ?
C13 N9 C14 N11 113.4(3) . . . . ?
C11 N9 C14 N11 -86.0(4) . . . . ?
C13 N9 C14 C15 2.0(3) . . . . ?
C11 N9 C14 C15 162.6(3) . . . . ?
C16 N11 C14 N9 -115.3(3) . . . . ?
C12 N11 C14 N9 74.2(4) . . . . ?
C16 N11 C14 C15 -3.2(4) . . . . ?
C12 N11 C14 C15 -173.8(3) . . . . ?
C13 N10 C15 N12 -116.6(3) . . . . ?
C17 N10 C15 N12 79.4(4) . . . . ?
C13 N10 C15 C14 -4.4(3) . . . . ?
C17 N10 C15 C14 -168.4(3) . . . . ?
C16 N12 C15 N10 109.3(3) . . . . ?
C18 N12 C15 N10 -68.9(4) . . . . ?
C16 N12 C15 C14 -2.5(4) . . . . ?
C18 N12 C15 C14 179.2(3) . . . . ?
N9 C14 C15 N10 1.3(3) . . . . ?
N11 C14 C15 N10 -118.1(3) . . . . ?
N9 C14 C15 N12 122.8(3) . . . . ?
N11 C14 C15 N12 3.3(3) . . . . ?
C12 N11 C16 O6 -5.8(6) . . . . ?
C14 N11 C16 O6 -176.2(3) . . . . ?
C12 N11 C16 N12 172.2(3) . . . . ?
C14 N11 C16 N12 1.8(4) . . . . ?
C18 N12 C16 O6 -3.1(6) . . . . ?
C15 N12 C16 O6 178.6(3) . . . . ?
C18 N12 C16 N11 178.9(3) . . . . ?
C15 N12 C16 N11 0.6(4) . . . . ?
C13 N10 C17 N3 105.9(3) . . . 2_655 ?
C15 N10 C17 N3 -91.4(4) . . . 2_655 ?
C16 N12 C18 N1 -97.7(4) . . . 2_655 ?
C15 N12 C18 N1 80.4(4) . . . 2_655 ?
O9 S1 C19 C20 -118.8(3) . . . . ?
O7 S1 C19 C20 123.1(3) . . . . ?
O8 S1 C19 C20 2.0(4) . . . . ?
O9 S1 C19 C22 61.2(3) . . . . ?
O7 S1 C19 C22 -56.9(3) . . . . ?
O8 S1 C19 C22 -178.0(3) . . . . ?
C22 C19 C20 C21 1.0(5) . . . . ?
S1 C19 C20 C21 -179.1(3) . . . . ?
C19 C20 C21 C23 179.4(3) . . . 2_756 ?
C19 C20 C21 C21 -0.5(6) . . . 2_756 ?
C20 C19 C22 C23 -0.9(5) . . . . ?
S1 C19 C22 C23 179.2(3) . . . . ?
C19 C22 C23 C21 0.2(6) . . . 2_756 ?
O12 S2 C24 C25 -106.2(5) . . . . ?
O11 S2 C24 C25 131.9(4) . . . . ?
O10 S2 C24 C25 15.2(4) . . . . ?
O12 S2 C24 C27 72.1(5) . . . . ?
O11 S2 C24 C27 -49.7(4) . . . . ?
O10 S2 C24 C27 -166.5(3) . . . . ?
C27 C24 C25 C26 1.6(5) . . . . ?
S2 C24 C25 C26 179.9(3) . . . . ?
C24 C25 C26 C28 179.4(3) . . . 2_666 ?
C24 C25 C26 C26 -1.0(6) . . . 2_666 ?
C25 C24 C27 C28 -1.6(6) . . . . ?
S2 C24 C27 C28 -179.9(3) . . . . ?
C24 C27 C28 C26 0.9(6) . . . 2_666 ?

loop_
_platon_squeeze_void_nr
_platon_squeeze_void_average_x
_platon_squeeze_void_average_y
_platon_squeeze_void_average_z
_platon_squeeze_void_volume
_platon_squeeze_void_count_electrons
_platon_squeeze_void_content
1 0.000 0.500 0.500 257 83 ' '
2 0.500 0.000 0.000 91 16 ' '
3 0.500 0.000 0.500 44 18 ' '
